data_4312546
loop_
_publ_author_name
'David S. Laitar'
'Casey J. N. Mathison'
'William M. Davis'
'Joseph P. Sadighi'

_publ_section_title
;
 Copper(I) Complexes of a Heavily Fluorinated \b-Diketiminate Ligand:
 Synthesis, Electronic Properties, and Intramolecular Aerobic
 Hydroxylation
;
_journal_name_full 'Inorganic Chemistry'
_journal_page_first 7354
_journal_page_last 7356
_journal_paper_doi 10.1021/ic035056j
_journal_volume 42
_journal_year 2003
_chemical_formula_sum 'C48 H14 Cu2 F42 N4 O2'
_chemical_formula_weight 1603.71
_chemical_name_systematic
;
  ?
;
_space_group_IT_number 14
_symmetry_cell_setting monoclinic
_symmetry_space_group_name_Hall '-P 2yn'
_symmetry_space_group_name_H-M 'P 1 21/n 1'
_atom_sites_solution_hydrogens geom
_atom_sites_solution_primary direct
_atom_sites_solution_secondary difmap
_audit_creation_method SHELXL-97
_cell_angle_alpha 90.00
_cell_angle_beta 99.907(7)
_cell_angle_gamma 90.00
_cell_formula_units_Z 4
_cell_length_a 14.102(7)
_cell_length_b 21.704(10)
_cell_length_c 18.354(8)
_cell_measurement_temperature 183(2)
_cell_volume 5534(4)
_computing_cell_refinement 'Bruker SMART'
_computing_data_collection 'Bruker SMART'
_computing_data_reduction 'Bruker SAINT'
_computing_molecular_graphics 'Bruker SHELXTL'
_computing_publication_material 'Bruker SHELXTL'
_computing_structure_refinement 'SHELXL-97 (Sheldrick, 1997)'
_computing_structure_solution 'SHELXS-97 (Sheldrick, 1990)'
_diffrn_ambient_temperature 293(2)
_diffrn_measured_fraction_theta_full 0.996
_diffrn_measured_fraction_theta_max 0.996
_diffrn_measurement_device_type 'CCD area detector'
_diffrn_measurement_method 'phi and omega scans'
_diffrn_radiation_monochromator graphite
_diffrn_radiation_source 'fine-focus sealed tube'
_diffrn_radiation_type MoK\a
_diffrn_radiation_wavelength 0.71073
_diffrn_reflns_av_R_equivalents 0.0674
_diffrn_reflns_av_sigmaI/netI 0.0483
_diffrn_reflns_limit_h_max 15
_diffrn_reflns_limit_h_min -14
_diffrn_reflns_limit_k_max 19
_diffrn_reflns_limit_k_min -24
_diffrn_reflns_limit_l_max 20
_diffrn_reflns_limit_l_min -20
_diffrn_reflns_number 22451
_diffrn_reflns_theta_full 23.30
_diffrn_reflns_theta_max 23.30
_diffrn_reflns_theta_min 2.21
_exptl_absorpt_coefficient_mu 0.956
_exptl_absorpt_correction_type none
_exptl_crystal_colour brown
_exptl_crystal_density_diffrn 1.925
_exptl_crystal_density_meas 0
_exptl_crystal_density_method 'not measured'
_exptl_crystal_description block
_exptl_crystal_F_000 3128
_exptl_crystal_size_max .28
_exptl_crystal_size_mid .25
_exptl_crystal_size_min .25
_refine_diff_density_max 0.607
_refine_diff_density_min -0.496
_refine_diff_density_rms 0.068
_refine_ls_extinction_coef 0.00017(15)
_refine_ls_extinction_expression Fc^*^=kFc[1+0.001xFc^2^\l^3^/sin(2\q)]^-1/4^
_refine_ls_extinction_method SHELXL
_refine_ls_goodness_of_fit_ref 1.024
_refine_ls_hydrogen_treatment mixed
_refine_ls_matrix_type full
_refine_ls_number_parameters 969
_refine_ls_number_reflns 7963
_refine_ls_number_restraints 1
_refine_ls_restrained_S_all 1.024
_refine_ls_R_factor_all 0.0568
_refine_ls_R_factor_gt 0.0444
_refine_ls_shift/su_max 0.001
_refine_ls_shift/su_mean 0.000
_refine_ls_structure_factor_coef Fsqd
_refine_ls_weighting_details 'calc w=1/[\s^2^(Fo^2^)+(0.0646P)^2^+6.3414P] where P=(Fo^2^+2Fc^2^)/3'
_refine_ls_weighting_scheme calc
_refine_ls_wR_factor_gt 0.1153
_refine_ls_wR_factor_ref 0.1235
_reflns_number_gt 6444
_reflns_number_total 7963
_reflns_threshold_expression >2sigma(I)
_cod_data_source_file ic035056jsi20030907_041632_2.cif
_cod_data_source_block 02025t
_cod_depositor_comments
;
The following automatic conversions were performed:

'_symmetry_cell_setting' value 'Monoclinic' changed to 'monoclinic'
according to the built-in table from CIF Core dictionary named
'cif_core.dic' version 2.4.1 from 2010-06-29.

Automatic conversion script
Id: cif_fix_values 1646 2011-03-28 12:23:43Z adriana 
;
_cod_database_code 4312546

loop_
_symmetry_equiv_pos_as_xyz
'x, y, z'
'-x+1/2, y+1/2, -z+1/2'
'-x, -y, -z'
'x-1/2, -y-1/2, z-1/2'

loop_
_atom_site_label
_atom_site_type_symbol
_atom_site_fract_x
_atom_site_fract_y
_atom_site_fract_z
_atom_site_U_iso_or_equiv
_atom_site_adp_type
_atom_site_occupancy
_atom_site_symmetry_multiplicity
_atom_site_calc_flag
_atom_site_refinement_flags
_atom_site_disorder_assembly
_atom_site_disorder_group
Cu1 Cu 0.17422(3) 0.04514(2) 0.82914(2) 0.02998(15) Uani 1 1 d . . .
Cu2 Cu 0.12502(3) 0.10665(2) 0.68521(2) 0.03140(15) Uani 1 1 d . . .
F1 F 0.47843(17) -0.06330(12) 0.96155(14) 0.0578(7) Uani 1 1 d . . .
F2 F 0.43766(16) -0.08606(11) 0.84759(13) 0.0469(6) Uani 1 1 d . . .
F3 F 0.37643(18) -0.13574(11) 0.93055(13) 0.0513(6) Uani 1 1 d . . .
F4 F 0.32050(19) 0.02932(12) 1.10931(12) 0.0584(7) Uani 1 1 d . . .
F5 F 0.18124(19) 0.06996(13) 1.08543(12) 0.0576(7) Uani 1 1 d . . .
F6 F 0.3060(2) 0.12238(12) 1.07084(14) 0.0642(7) Uani 1 1 d . . .
F7 F 0.0142(2) -0.01732(17) 0.60552(16) 0.0881(11) Uani 1 1 d . . .
F8 F 0.1315(2) 0.00342(16) 0.55681(17) 0.0905(11) Uani 1 1 d . . .
F9 F 0.0608(2) -0.08230(13) 0.53598(16) 0.0854(11) Uani 1 1 d . . .
F10 F 0.2121(2) -0.25771(12) 0.65612(17) 0.0728(9) Uani 1 1 d . . .
F11 F 0.3570(2) -0.23100(14) 0.6927(2) 0.0892(10) Uani 1 1 d . . .
F12 F 0.2702(3) -0.25453(12) 0.77093(17) 0.0876(11) Uani 1 1 d . . .
F13 F -0.1587(14) 0.0596(7) 0.952(2) 0.149(13) Uani 0.50 1 d P . .
F14 F -0.1991(9) 0.1428(12) 0.9797(10) 0.111(6) Uani 0.50 1 d P . .
F15 F -0.1940(12) 0.123(2) 0.8697(11) 0.216(15) Uani 0.50 1 d P . .
F16 F 0.0334(2) 0.31860(12) 0.9834(2) 0.0812(10) Uani 1 1 d . . .
F17 F 0.1131(5) 0.27914(18) 1.0768(3) 0.156(2) Uani 1 1 d . . .
F18 F 0.1775(2) 0.29781(15) 0.9828(3) 0.134(2) Uani 1 1 d . . .
F19 F 0.28563(18) 0.20846(14) 0.47967(15) 0.0681(8) Uani 1 1 d . . .
F20 F 0.3189(2) 0.11356(15) 0.49489(17) 0.0760(9) Uani 1 1 d . . .
F21 F 0.37971(18) 0.17917(15) 0.57694(16) 0.0710(8) Uani 1 1 d . . .
F22 F -0.03893(19) 0.28374(11) 0.56978(16) 0.0615(7) Uani 1 1 d . . .
F23 F -0.01224(19) 0.25140(15) 0.46535(15) 0.0752(9) Uani 1 1 d . . .
F24 F -0.11686(16) 0.20676(11) 0.51767(13) 0.0490(6) Uani 1 1 d . . .
F25 F 0.472(3) -0.0418(9) 0.5614(13) 0.161(9) Uani 0.50 1 d P . .
F26 F 0.5469(16) -0.0651(14) 0.656(2) 0.197(15) Uani 0.50 1 d P . .
F27 F 0.4115(19) -0.0972(9) 0.634(2) 0.175(15) Uani 0.50 1 d P . .
F28 F 0.5241(4) 0.05628(19) 0.8791(2) 0.1329(18) Uani 1 1 d . . .
F29 F 0.5654(4) 0.1326(4) 0.8292(3) 0.200(3) Uani 1 1 d . . .
F30 F 0.4412(4) 0.1336(3) 0.8692(3) 0.172(3) Uani 1 1 d . . .
F31 F -0.2697(4) 0.0364(3) 0.6053(4) 0.173(3) Uani 1 1 d . . .
F32 F -0.3700(2) 0.0951(2) 0.6413(4) 0.166(3) Uani 1 1 d . . .
F33 F -0.2836(3) 0.0388(2) 0.7165(3) 0.1246(16) Uani 1 1 d . . .
F34 F -0.185(3) 0.3248(9) 0.7308(7) 0.190(14) Uani 0.50 1 d P . .
F35 F -0.2480(15) 0.2640(12) 0.8088(16) 0.176(10) Uani 0.50 1 d P . .
F36 F -0.1022(12) 0.2885(6) 0.8261(7) 0.100(4) Uani 0.50 1 d P . .
F37 F 0.9126(4) 0.9857(2) 0.7648(4) 0.172(2) Uani 1 1 d . . .
F38 F 0.8473(3) 0.9089(4) 0.6462(3) 0.188(3) Uani 1 1 d . . .
F39 F 0.9114(4) 0.7930(3) 0.6467(3) 0.176(3) Uani 1 1 d . . .
F40 F 0.9621(4) 0.2484(2) 0.2372(3) 0.154(2) Uani 1 1 d . . .
F41 F 0.8991(3) 0.17440(19) 0.1228(2) 0.1052(12) Uani 1 1 d . . .
F42 F 0.9629(3) 0.05805(18) 0.1211(3) 0.1103(13) Uani 1 1 d . . .
F132 F -0.1694(15) 0.0786(14) 0.9805(10) 0.140(12) Uani 0.50 1 d P . .
F142 F -0.2123(8) 0.1623(6) 0.928(2) 0.151(9) Uani 0.50 1 d P . .
F152 F -0.1758(9) 0.0888(8) 0.8734(9) 0.093(6) Uani 0.50 1 d P . .
F252 F 0.5470(13) -0.0504(9) 0.6243(18) 0.141(12) Uani 0.50 1 d P . .
F262 F 0.451(2) -0.0986(5) 0.6659(12) 0.129(9) Uani 0.50 1 d P . .
F272 F 0.4083(18) -0.0621(11) 0.5613(12) 0.145(9) Uani 0.50 1 d P . .
F342 F -0.2438(12) 0.3116(10) 0.7361(13) 0.154(10) Uani 0.50 1 d P . .
F352 F -0.197(4) 0.2717(16) 0.8249(12) 0.28(2) Uani 0.50 1 d P . .
F362 F -0.1078(16) 0.3176(16) 0.774(2) 0.252(16) Uani 0.50 1 d P . .
O1 O 0.15472(18) 0.02071(11) 0.72627(13) 0.0341(6) Uani 1 1 d . . .
O2 O 0.0987(2) 0.11221(12) 0.78371(14) 0.0390(7) Uani 1 1 d D . .
N1 N 0.2559(2) -0.02696(14) 0.84358(16) 0.0294(7) Uani 1 1 d . . .
N2 N 0.1868(2) 0.06803(14) 0.93138(16) 0.0322(7) Uani 1 1 d . . .
N3 N 0.2246(2) 0.11881(14) 0.62800(17) 0.0320(7) Uani 1 1 d . . .
N4 N 0.0308(2) 0.15937(13) 0.62879(16) 0.0300(7) Uani 1 1 d . . .
C1 C 0.4037(3) -0.07994(19) 0.9106(2) 0.0403(10) Uani 1 1 d . . .
C2 C 0.3217(3) -0.03360(17) 0.9049(2) 0.0317(8) Uani 1 1 d . . .
C3 C 0.3213(3) 0.00014(17) 0.9690(2) 0.0336(9) Uani 1 1 d . . .
H3 H 0.3715 -0.0079 1.0078 0.040 Uiso 1 1 calc R . .
C4 C 0.2550(3) 0.04458(17) 0.9823(2) 0.0339(9) Uani 1 1 d . . .
C5 C 0.2654(3) 0.0664(2) 1.0626(2) 0.0446(10) Uani 1 1 d . . .
C6 C 0.2398(2) -0.06549(17) 0.7803(2) 0.0299(8) Uani 1 1 d . . .
C7 C 0.1843(2) -0.03637(16) 0.7178(2) 0.0291(8) Uani 1 1 d . . .
C8 C 0.1570(3) -0.07009(17) 0.6526(2) 0.0331(9) Uani 1 1 d . . .
C9 C 0.1858(3) -0.13086(18) 0.6487(2) 0.0380(9) Uani 1 1 d . . .
H9 H 0.1706 -0.1525 0.6045 0.046 Uiso 1 1 calc R . .
C10 C 0.2371(3) -0.15932(17) 0.7104(2) 0.0369(9) Uani 1 1 d . . .
C11 C 0.2617(3) -0.12726(18) 0.7760(2) 0.0373(9) Uani 1 1 d . . .
H11 H 0.2935 -0.1475 0.8179 0.045 Uiso 1 1 calc R . .
C12 C 0.1179(3) 0.11215(17) 0.9477(2) 0.0314(8) Uani 1 1 d . . .
C13 C 0.0220(3) 0.09467(18) 0.9368(2) 0.0357(9) Uani 1 1 d . . .
H13 H 0.0046 0.0545 0.9228 0.043 Uiso 1 1 calc R . .
C14 C -0.0479(3) 0.1370(2) 0.9469(2) 0.0409(10) Uani 1 1 d . . .
C15 C -0.0234(3) 0.19687(19) 0.9672(2) 0.0435(10) Uani 1 1 d . . .
H15 H -0.0706 0.2252 0.9740 0.052 Uiso 1 1 calc R . .
C16 C 0.0726(3) 0.21401(18) 0.9774(2) 0.0410(10) Uani 1 1 d . . .
C17 C 0.1430(3) 0.17250(18) 0.9660(2) 0.0369(9) Uani 1 1 d . . .
H17 H 0.2068 0.1851 0.9706 0.044 Uiso 1 1 calc R . .
C18 C 0.3001(3) 0.1639(2) 0.5299(3) 0.0487(11) Uani 1 1 d . . .
C19 C 0.2149(3) 0.15533(18) 0.5694(2) 0.0350(9) Uani 1 1 d . . .
C20 C 0.1320(3) 0.18836(18) 0.5416(2) 0.0369(9) Uani 1 1 d . . .
H20 H 0.1337 0.2116 0.4993 0.044 Uiso 1 1 calc R . .
C21 C 0.0475(3) 0.19034(17) 0.5702(2) 0.0331(9) Uani 1 1 d . . .
C22 C -0.0305(3) 0.2333(2) 0.5301(2) 0.0425(10) Uani 1 1 d . . .
C23 C 0.3123(2) 0.08786(17) 0.6590(2) 0.0318(8) Uani 1 1 d . . .
C24 C 0.3451(3) 0.03636(19) 0.6269(2) 0.0407(10) Uani 1 1 d . . .
H24 H 0.3125 0.0221 0.5816 0.049 Uiso 1 1 calc R . .
C25 C 0.4263(3) 0.00613(19) 0.6620(3) 0.0451(10) Uani 1 1 d . . .
C26 C 0.4745(3) 0.02644(19) 0.7296(3) 0.0456(11) Uani 1 1 d . . .
H26 H 0.5292 0.0059 0.7531 0.055 Uiso 1 1 calc R . .
C27 C 0.4408(3) 0.07744(19) 0.7621(2) 0.0418(10) Uani 1 1 d . . .
C28 C 0.3600(3) 0.10811(18) 0.7267(2) 0.0356(9) Uani 1 1 d . . .
H28 H 0.3377 0.1426 0.7487 0.043 Uiso 1 1 calc R . .
C29 C -0.0570(3) 0.16579(18) 0.6576(2) 0.0334(9) Uani 1 1 d . . .
C30 C -0.1237(3) 0.1187(2) 0.6457(2) 0.0422(10) Uani 1 1 d . . .
H30 H -0.1116 0.0838 0.6193 0.051 Uiso 1 1 calc R . .
C31 C -0.2086(3) 0.1238(3) 0.6733(3) 0.0590(13) Uani 1 1 d . . .
C32 C -0.2255(3) 0.1742(3) 0.7126(3) 0.0706(17) Uani 1 1 d . . .
H32 H -0.2832 0.1774 0.7304 0.085 Uiso 1 1 calc R . .
C33 C -0.1581(4) 0.2207(3) 0.7266(3) 0.0653(15) Uani 1 1 d . . .
C34 C -0.0722(3) 0.2165(2) 0.6990(2) 0.0456(10) Uani 1 1 d . . .
H34 H -0.0260 0.2474 0.7083 0.055 Uiso 1 1 calc R . .
C35 C 0.0933(3) -0.04236(19) 0.5872(2) 0.0406(10) Uani 1 1 d . . .
C36 C 0.2675(3) -0.2251(2) 0.7074(3) 0.0517(12) Uani 1 1 d . . .
C37 C -0.1516(3) 0.1166(2) 0.9344(3) 0.0588(13) Uani 1 1 d . . .
C38 C 0.1000(4) 0.2774(2) 1.0041(3) 0.0622(14) Uani 1 1 d . . .
C39 C 0.4607(4) -0.0508(3) 0.6269(4) 0.0703(16) Uani 1 1 d . . .
C40 C 0.4919(4) 0.0995(2) 0.8346(3) 0.0622(14) Uani 1 1 d . . .
C41 C -0.2834(4) 0.0743(4) 0.6587(5) 0.088(2) Uani 1 1 d . . .
C42 C -0.1763(7) 0.2772(5) 0.7689(5) 0.103(3) Uani 1 1 d . . .
C94 C 0.9415(5) 0.9274(4) 0.7614(6) 0.099(2) Uani 1 1 d . . .
C95 C 0.9098(5) 0.8874(5) 0.7021(4) 0.100(3) Uani 1 1 d . . .
C96 C 0.9439(5) 0.8298(5) 0.7051(4) 0.097(2) Uani 1 1 d . . .
C97 C 0.9944(5) 0.1903(3) 0.2374(4) 0.0876(19) Uani 1 1 d . . .
C98 C 0.9633(4) 0.1531(3) 0.1798(3) 0.0712(15) Uani 1 1 d . . .
C99 C 0.9955(4) 0.0945(3) 0.1796(4) 0.0710(15) Uani 1 1 d . . .
H99 H 0.090(3) 0.1502(13) 0.805(2) 0.059(14) Uiso 1 1 d D . .

loop_
_atom_site_aniso_label
_atom_site_aniso_U_11
_atom_site_aniso_U_22
_atom_site_aniso_U_33
_atom_site_aniso_U_23
_atom_site_aniso_U_13
_atom_site_aniso_U_12
Cu1 0.0332(3) 0.0286(3) 0.0280(3) 0.00200(19) 0.00464(19) 0.00503(19)
Cu2 0.0305(3) 0.0340(3) 0.0301(3) 0.0064(2) 0.00661(19) 0.00678(19)
F1 0.0377(13) 0.0661(17) 0.0613(16) -0.0175(14) -0.0153(12) 0.0161(12)
F2 0.0370(12) 0.0525(15) 0.0516(14) -0.0078(12) 0.0083(11) 0.0062(11)
F3 0.0615(15) 0.0375(14) 0.0520(14) 0.0082(12) 0.0013(12) 0.0157(12)
F4 0.0721(17) 0.0663(17) 0.0323(12) 0.0022(12) -0.0043(12) 0.0204(14)
F5 0.0621(16) 0.0778(19) 0.0353(13) 0.0024(13) 0.0154(12) 0.0159(14)
F6 0.086(2) 0.0481(16) 0.0523(16) -0.0149(13) -0.0065(14) -0.0091(14)
F7 0.070(2) 0.126(3) 0.0622(18) 0.0037(19) -0.0049(15) 0.050(2)
F8 0.085(2) 0.098(2) 0.074(2) 0.0492(19) -0.0272(17) -0.0360(19)
F9 0.121(3) 0.0490(17) 0.0637(18) -0.0183(15) -0.0474(18) 0.0120(17)
F10 0.084(2) 0.0372(15) 0.086(2) -0.0212(14) -0.0185(17) 0.0019(14)
F11 0.066(2) 0.0536(18) 0.147(3) -0.0138(19) 0.017(2) 0.0195(15)
F12 0.157(3) 0.0320(15) 0.068(2) 0.0062(14) 0.001(2) 0.0144(17)
F13 0.059(6) 0.060(6) 0.33(4) 0.011(12) 0.057(16) -0.023(4)
F14 0.041(6) 0.144(16) 0.157(11) -0.073(10) 0.048(7) -0.024(7)
F15 0.055(9) 0.45(4) 0.120(14) 0.16(2) -0.042(9) -0.086(17)
F16 0.0665(19) 0.0337(15) 0.149(3) -0.0064(17) 0.0348(19) 0.0039(14)
F17 0.273(7) 0.064(2) 0.103(3) -0.039(2) -0.047(4) -0.009(3)
F18 0.057(2) 0.0510(19) 0.307(6) -0.064(3) 0.066(3) -0.0215(16)
F19 0.0496(15) 0.089(2) 0.0701(18) 0.0386(16) 0.0213(13) -0.0034(14)
F20 0.084(2) 0.084(2) 0.0734(19) 0.0013(17) 0.0493(17) 0.0111(17)
F21 0.0361(14) 0.103(2) 0.0735(18) 0.0241(17) 0.0071(13) -0.0203(14)
F22 0.0576(16) 0.0356(14) 0.087(2) 0.0043(14) -0.0007(14) 0.0077(12)
F23 0.0588(17) 0.108(2) 0.0608(17) 0.0514(17) 0.0164(14) 0.0267(16)
F24 0.0357(13) 0.0571(15) 0.0483(14) 0.0098(12) -0.0096(10) 0.0010(11)
F25 0.25(2) 0.128(12) 0.129(14) -0.001(11) 0.115(18) 0.085(17)
F26 0.109(18) 0.139(19) 0.31(3) -0.095(16) -0.045(15) 0.094(16)
F27 0.132(13) 0.086(12) 0.35(4) -0.130(18) 0.16(2) -0.069(10)
F28 0.193(5) 0.107(3) 0.073(2) 0.007(2) -0.050(3) 0.058(3)
F29 0.172(5) 0.300(8) 0.107(3) -0.006(4) -0.035(3) -0.166(6)
F30 0.164(4) 0.203(5) 0.111(3) -0.095(4) -0.081(3) 0.114(4)
F31 0.128(4) 0.210(6) 0.188(5) -0.050(5) 0.048(4) -0.123(4)
F32 0.043(2) 0.141(4) 0.295(7) 0.116(4) -0.025(3) -0.024(2)
F33 0.098(3) 0.114(3) 0.157(4) 0.070(3) 0.009(3) -0.026(2)
F34 0.41(4) 0.101(11) 0.078(8) 0.035(8) 0.089(17) 0.15(2)
F35 0.167(11) 0.175(14) 0.23(3) -0.088(15) 0.155(14) -0.008(10)
F36 0.134(10) 0.089(6) 0.071(6) -0.021(5) -0.001(6) 0.028(6)
F37 0.115(4) 0.113(4) 0.284(7) 0.064(4) 0.023(4) 0.031(3)
F38 0.080(3) 0.329(9) 0.145(4) 0.095(5) -0.008(3) 0.011(4)
F39 0.133(4) 0.303(8) 0.095(3) -0.092(4) 0.027(3) -0.020(4)
F40 0.189(5) 0.113(4) 0.162(5) -0.050(3) 0.037(4) 0.032(3)
F41 0.119(3) 0.115(3) 0.081(2) 0.013(2) 0.015(2) 0.019(2)
F42 0.090(3) 0.089(3) 0.150(4) -0.040(3) 0.016(2) -0.020(2)
F132 0.087(13) 0.23(3) 0.102(8) 0.058(13) 0.010(7) -0.082(17)
F142 0.033(4) 0.065(6) 0.35(3) -0.047(13) 0.010(13) 0.005(4)
F152 0.048(5) 0.125(10) 0.098(11) -0.059(11) -0.011(6) -0.021(5)
F252 0.083(13) 0.086(10) 0.29(3) -0.087(14) 0.123(18) -0.027(9)
F262 0.22(3) 0.020(6) 0.171(12) 0.012(7) 0.088(14) 0.012(8)
F272 0.161(14) 0.128(14) 0.125(13) -0.078(11) -0.038(12) 0.102(12)
F342 0.122(9) 0.148(15) 0.20(2) -0.046(14) 0.042(9) 0.071(9)
F352 0.51(6) 0.28(3) 0.093(11) -0.039(15) 0.13(3) 0.07(4)
F362 0.143(15) 0.24(3) 0.37(4) -0.23(3) 0.04(2) 0.025(17)
O1 0.0412(15) 0.0306(15) 0.0297(13) 0.0029(11) 0.0042(11) 0.0061(12)
O2 0.0497(17) 0.0369(16) 0.0319(14) 0.0069(12) 0.0115(12) 0.0166(13)
N1 0.0294(16) 0.0305(17) 0.0278(16) 0.0020(13) 0.0037(13) 0.0010(13)
N2 0.0359(17) 0.0290(17) 0.0319(17) -0.0001(14) 0.0062(14) 0.0009(14)
N3 0.0278(16) 0.0325(17) 0.0356(17) -0.0008(15) 0.0049(13) 0.0002(13)
N4 0.0287(16) 0.0289(17) 0.0319(16) 0.0030(14) 0.0039(13) 0.0019(13)
C1 0.038(2) 0.041(3) 0.039(2) -0.0036(19) -0.0014(19) 0.0057(19)
C2 0.031(2) 0.029(2) 0.035(2) 0.0024(17) 0.0046(17) -0.0002(16)
C3 0.033(2) 0.034(2) 0.032(2) 0.0033(17) -0.0004(16) 0.0036(17)
C4 0.039(2) 0.031(2) 0.032(2) 0.0035(17) 0.0069(17) -0.0038(17)
C5 0.053(3) 0.046(3) 0.033(2) 0.000(2) 0.003(2) 0.009(2)
C6 0.0263(18) 0.030(2) 0.033(2) 0.0001(16) 0.0032(15) -0.0015(15)
C7 0.0252(18) 0.028(2) 0.035(2) 0.0031(16) 0.0074(16) -0.0020(15)
C8 0.032(2) 0.033(2) 0.034(2) 0.0007(17) 0.0036(16) -0.0006(16)
C9 0.039(2) 0.036(2) 0.038(2) -0.0085(18) 0.0033(18) -0.0049(18)
C10 0.036(2) 0.028(2) 0.045(2) -0.0035(18) 0.0026(18) -0.0003(17)
C11 0.035(2) 0.034(2) 0.040(2) 0.0035(18) -0.0018(18) 0.0009(17)
C12 0.036(2) 0.029(2) 0.0288(19) 0.0004(16) 0.0067(16) 0.0017(16)
C13 0.043(2) 0.029(2) 0.037(2) -0.0048(17) 0.0098(18) -0.0049(17)
C14 0.035(2) 0.045(3) 0.045(2) -0.006(2) 0.0124(18) -0.0032(19)
C15 0.036(2) 0.041(2) 0.057(3) -0.005(2) 0.0145(19) 0.0056(18)
C16 0.044(2) 0.029(2) 0.050(2) -0.0050(19) 0.0095(19) -0.0014(18)
C17 0.035(2) 0.035(2) 0.042(2) 0.0008(18) 0.0102(18) -0.0002(18)
C18 0.038(2) 0.059(3) 0.052(3) 0.017(2) 0.015(2) 0.002(2)
C19 0.033(2) 0.035(2) 0.037(2) -0.0012(18) 0.0075(17) -0.0043(17)
C20 0.038(2) 0.042(2) 0.030(2) 0.0100(18) 0.0053(17) -0.0021(18)
C21 0.033(2) 0.031(2) 0.034(2) 0.0011(17) 0.0001(17) -0.0020(16)
C22 0.042(2) 0.045(3) 0.040(2) 0.008(2) 0.0025(19) 0.004(2)
C23 0.0260(19) 0.034(2) 0.037(2) 0.0021(17) 0.0086(16) -0.0021(16)
C24 0.033(2) 0.041(2) 0.049(2) -0.005(2) 0.0106(19) -0.0043(18)
C25 0.036(2) 0.035(2) 0.067(3) -0.001(2) 0.018(2) 0.0038(18)
C26 0.028(2) 0.039(2) 0.069(3) 0.012(2) 0.007(2) 0.0058(18)
C27 0.029(2) 0.039(2) 0.055(3) 0.008(2) -0.0011(19) 0.0006(18)
C28 0.034(2) 0.032(2) 0.042(2) 0.0029(18) 0.0085(18) 0.0003(17)
C29 0.0261(19) 0.043(2) 0.0300(19) 0.0071(18) 0.0024(16) 0.0070(17)
C30 0.034(2) 0.047(3) 0.045(2) 0.012(2) 0.0052(18) 0.0001(19)
C31 0.036(3) 0.081(4) 0.060(3) 0.025(3) 0.010(2) 0.002(2)
C32 0.034(3) 0.118(5) 0.063(3) 0.031(3) 0.018(2) 0.014(3)
C33 0.058(3) 0.091(4) 0.048(3) -0.002(3) 0.013(2) 0.033(3)
C34 0.038(2) 0.055(3) 0.041(2) -0.001(2) 0.0020(19) 0.011(2)
C35 0.047(2) 0.034(2) 0.039(2) -0.0010(19) 0.0013(19) 0.0004(19)
C36 0.061(3) 0.033(2) 0.057(3) -0.008(2) 0.000(2) 0.001(2)
C37 0.043(3) 0.051(3) 0.084(4) -0.011(3) 0.018(3) -0.007(2)
C38 0.054(3) 0.040(3) 0.092(4) -0.011(3) 0.008(3) -0.004(2)
C39 0.055(4) 0.052(4) 0.106(5) -0.012(3) 0.021(4) 0.013(3)
C40 0.052(3) 0.060(3) 0.065(3) 0.001(3) -0.015(3) 0.016(3)
C41 0.049(4) 0.100(5) 0.117(6) 0.028(5) 0.018(3) -0.021(3)
C42 0.088(6) 0.142(8) 0.085(6) -0.033(6) 0.030(5) 0.039(6)
C94 0.054(4) 0.086(5) 0.164(8) 0.042(5) 0.035(5) 0.008(4)
C95 0.045(4) 0.171(9) 0.084(5) 0.037(6) 0.007(3) -0.003(5)
C96 0.071(4) 0.156(8) 0.070(4) -0.018(5) 0.028(4) -0.006(5)
C97 0.092(5) 0.090(5) 0.089(5) -0.016(4) 0.039(4) 0.008(4)
C98 0.070(4) 0.087(4) 0.061(3) -0.002(3) 0.021(3) -0.006(3)
C99 0.058(3) 0.066(4) 0.095(4) -0.009(3) 0.028(3) -0.015(3)

loop_
_atom_type_symbol
_atom_type_description
_atom_type_scat_dispersion_real
_atom_type_scat_dispersion_imag
_atom_type_scat_source
C C 0.0033 0.0016 'International Tables Vol C Tables 4.2.6.8 and 6.1.1.4'
H H 0.0000 0.0000 'International Tables Vol C Tables 4.2.6.8 and 6.1.1.4'
N N 0.0061 0.0033 'International Tables Vol C Tables 4.2.6.8 and 6.1.1.4'
O O 0.0106 0.0060 'International Tables Vol C Tables 4.2.6.8 and 6.1.1.4'
F F 0.0171 0.0103 'International Tables Vol C Tables 4.2.6.8 and 6.1.1.4'
Cu Cu 0.3201 1.2651 'International Tables Vol C Tables 4.2.6.8 and 6.1.1.4'

loop_
_geom_angle_atom_site_label_1
_geom_angle_atom_site_label_2
_geom_angle_atom_site_label_3
_geom_angle
_geom_angle_site_symmetry_1
_geom_angle_site_symmetry_3
_geom_angle_publ_flag
O2 Cu1 N2 100.40(12) . . ?
O2 Cu1 N1 162.05(12) . . ?
N2 Cu1 N1 97.05(12) . . ?
O2 Cu1 O1 78.92(11) . . ?
N2 Cu1 O1 177.00(12) . . ?
N1 Cu1 O1 83.87(11) . . ?
N3 Cu2 O2 142.36(13) . . ?
N3 Cu2 N4 97.31(13) . . ?
O2 Cu2 N4 104.13(12) . . ?
N3 Cu2 O1 101.95(12) . . ?
O2 Cu2 O1 76.57(10) . . ?
N4 Cu2 O1 146.04(12) . . ?
F132 F13 C37 70(2) . . ?
F132 F13 F152 116(3) . . ?
C37 F13 F152 52.0(10) . . ?
F142 F14 C37 67.4(12) . . ?
F142 F14 F132 114.2(17) . . ?
C37 F14 F132 53.3(8) . . ?
F152 F15 C37 73.6(16) . . ?
F152 F15 F142 127(2) . . ?
C37 F15 F142 57.9(10) . . ?
F272 F25 C39 70.5(16) . . ?
F272 F25 F252 118(2) . . ?
C39 F25 F252 53.7(11) . . ?
F252 F26 C39 70(3) . . ?
F252 F26 F262 117(3) . . ?
C39 F26 F262 52.1(10) . . ?
F262 F27 C39 76.2(19) . . ?
F262 F27 F272 128(3) . . ?
C39 F27 F272 55.8(10) . . ?
F342 F34 F362 128(3) . . ?
F342 F34 C42 71.0(19) . . ?
F362 F34 C42 63.1(17) . . ?
F352 F35 C42 55(2) . . ?
F352 F35 F342 91(4) . . ?
C42 F35 F342 47.7(10) . . ?
F362 F36 C42 61.3(13) . . ?
F362 F36 F352 102(2) . . ?
C42 F36 F352 48.1(10) . . ?
F13 F132 C37 78(2) . . ?
F13 F132 F14 131(3) . . ?
C37 F132 F14 56.4(10) . . ?
F14 F142 C37 65.8(12) . . ?
F14 F142 F15 114.7(19) . . ?
C37 F142 F15 53.9(9) . . ?
F15 F152 C37 70.0(18) . . ?
F15 F152 F13 118(2) . . ?
C37 F152 F13 53.2(9) . . ?
F26 F252 C39 79(2) . . ?
F26 F252 F25 131(3) . . ?
C39 F252 F25 55.8(10) . . ?
F27 F262 C39 70(2) . . ?
F27 F262 F26 116(3) . . ?
C39 F262 F26 52.0(10) . . ?
F25 F272 C39 63.6(15) . . ?
F25 F272 F27 109(2) . . ?
C39 F272 F27 50.9(9) . . ?
F34 F342 C42 67.0(15) . . ?
F34 F342 F35 116(2) . . ?
C42 F342 F35 52.9(12) . . ?
F35 F352 C42 93(3) . . ?
F35 F352 F36 158(4) . . ?
C42 F352 F36 65(2) . . ?
F36 F362 F34 122(4) . . ?
F36 F362 C42 68(3) . . ?
F34 F362 C42 58.7(16) . . ?
C7 O1 Cu1 112.1(2) . . ?
C7 O1 Cu2 149.9(2) . . ?
Cu1 O1 Cu2 95.51(11) . . ?
Cu1 O2 Cu2 100.41(12) . . ?
C2 N1 C6 128.0(3) . . ?
C2 N1 Cu1 120.9(2) . . ?
C6 N1 Cu1 110.9(2) . . ?
C4 N2 C12 123.2(3) . . ?
C4 N2 Cu1 121.7(3) . . ?
C12 N2 Cu1 115.2(2) . . ?
C19 N3 C23 124.3(3) . . ?
C19 N3 Cu2 123.1(3) . . ?
C23 N3 Cu2 112.4(2) . . ?
C21 N4 C29 122.4(3) . . ?
C21 N4 Cu2 122.6(2) . . ?
C29 N4 Cu2 114.9(2) . . ?
F1 C1 F2 106.0(3) . . ?
F1 C1 F3 106.4(3) . . ?
F2 C1 F3 108.0(3) . . ?
F1 C1 C2 111.7(3) . . ?
F2 C1 C2 112.8(3) . . ?
F3 C1 C2 111.5(3) . . ?
N1 C2 C3 123.6(3) . . ?
N1 C2 C1 122.6(3) . . ?
C3 C2 C1 113.8(3) . . ?
C2 C3 C4 127.9(3) . . ?
N2 C4 C3 124.8(3) . . ?
N2 C4 C5 119.9(3) . . ?
C3 C4 C5 115.3(3) . . ?
F4 C5 F5 106.8(3) . . ?
F4 C5 F6 106.6(3) . . ?
F5 C5 F6 107.4(3) . . ?
F4 C5 C4 112.5(3) . . ?
F5 C5 C4 112.3(3) . . ?
F6 C5 C4 110.9(3) . . ?
C11 C6 N1 127.8(3) . . ?
C11 C6 C7 118.9(3) . . ?
N1 C6 C7 112.8(3) . . ?
O1 C7 C8 123.0(3) . . ?
O1 C7 C6 117.5(3) . . ?
C8 C7 C6 119.3(3) . . ?
C9 C8 C7 120.1(3) . . ?
C9 C8 C35 118.9(3) . . ?
C7 C8 C35 121.0(3) . . ?
C10 C9 C8 120.1(4) . . ?
C9 C10 C11 120.5(4) . . ?
C9 C10 C36 120.7(4) . . ?
C11 C10 C36 118.8(4) . . ?
C6 C11 C10 120.8(4) . . ?
C17 C12 C13 119.8(3) . . ?
C17 C12 N2 122.0(3) . . ?
C13 C12 N2 117.9(3) . . ?
C14 C13 C12 119.9(4) . . ?
C15 C14 C13 120.8(4) . . ?
C15 C14 C37 120.6(4) . . ?
C13 C14 C37 118.6(4) . . ?
C14 C15 C16 118.8(4) . . ?
C17 C16 C15 121.0(4) . . ?
C17 C16 C38 119.9(4) . . ?
C15 C16 C38 119.0(4) . . ?
C12 C17 C16 119.5(4) . . ?
F20 C18 F19 106.6(4) . . ?
F20 C18 F21 107.7(4) . . ?
F19 C18 F21 106.3(4) . . ?
F20 C18 C19 111.9(4) . . ?
F19 C18 C19 112.4(4) . . ?
F21 C18 C19 111.6(4) . . ?
N3 C19 C20 124.7(3) . . ?
N3 C19 C18 118.8(3) . . ?
C20 C19 C18 116.5(3) . . ?
C21 C20 C19 127.0(4) . . ?
N4 C21 C20 125.3(3) . . ?
N4 C21 C22 119.1(3) . . ?
C20 C21 C22 115.6(3) . . ?
F23 C22 F24 106.8(3) . . ?
F23 C22 F22 107.3(4) . . ?
F24 C22 F22 106.5(3) . . ?
F23 C22 C21 112.3(3) . . ?
F24 C22 C21 112.3(3) . . ?
F22 C22 C21 111.3(3) . . ?
C28 C23 C24 119.7(4) . . ?
C28 C23 N3 117.5(3) . . ?
C24 C23 N3 122.5(3) . . ?
C25 C24 C23 119.8(4) . . ?
C24 C25 C26 120.6(4) . . ?
C24 C25 C39 119.4(4) . . ?
C26 C25 C39 120.0(4) . . ?
C27 C26 C25 119.5(4) . . ?
C26 C27 C28 120.1(4) . . ?
C26 C27 C40 119.9(4) . . ?
C28 C27 C40 120.1(4) . . ?
C23 C28 C27 120.3(4) . . ?
C34 C29 C30 120.8(4) . . ?
C34 C29 N4 120.5(4) . . ?
C30 C29 N4 118.6(4) . . ?
C29 C30 C31 119.6(4) . . ?
C32 C31 C30 120.2(5) . . ?
C32 C31 C41 119.5(5) . . ?
C30 C31 C41 120.4(6) . . ?
C31 C32 C33 120.8(4) . . ?
C32 C33 C34 119.8(5) . . ?
C32 C33 C42 121.5(6) . . ?
C34 C33 C42 118.6(6) . . ?
C29 C34 C33 118.7(5) . . ?
F8 C35 F9 108.6(4) . . ?
F8 C35 F7 102.9(4) . . ?
F9 C35 F7 104.3(4) . . ?
F8 C35 C8 114.6(3) . . ?
F9 C35 C8 113.6(3) . . ?
F7 C35 C8 112.0(3) . . ?
F10 C36 F12 107.0(4) . . ?
F10 C36 F11 105.5(4) . . ?
F12 C36 F11 104.2(4) . . ?
F10 C36 C10 113.6(4) . . ?
F12 C36 C10 113.2(4) . . ?
F11 C36 C10 112.6(4) . . ?
F132 C37 F15 127.3(14) . . ?
F132 C37 F152 103.3(12) . . ?
F15 C37 F152 36.4(18) . . ?
F132 C37 F14 70.3(12) . . ?
F15 C37 F14 110.6(14) . . ?
F152 C37 F14 133.8(9) . . ?
F132 C37 F13 32.5(13) . . ?
F15 C37 F13 107.3(16) . . ?
F152 C37 F13 74.8(14) . . ?
F14 C37 F13 101.2(12) . . ?
F132 C37 F142 111.3(13) . . ?
F15 C37 F142 68.2(13) . . ?
F152 C37 F142 102.2(13) . . ?
F14 C37 F142 46.8(10) . . ?
F13 C37 F142 132.7(11) . . ?
F132 C37 C14 113.3(10) . . ?
F15 C37 C14 114.1(8) . . ?
F152 C37 C14 112.4(7) . . ?
F14 C37 C14 111.8(7) . . ?
F13 C37 C14 111.0(10) . . ?
F142 C37 C14 113.3(7) . . ?
F18 C38 F16 106.3(4) . . ?
F18 C38 F17 108.5(5) . . ?
F16 C38 F17 104.2(5) . . ?
F18 C38 C16 113.6(4) . . ?
F16 C38 C16 113.8(4) . . ?
F17 C38 C16 110.0(4) . . ?
F252 C39 F27 125.8(13) . . ?
F252 C39 F25 70.6(14) . . ?
F27 C39 F25 113.4(16) . . ?
F252 C39 F26 30.8(19) . . ?
F27 C39 F26 105.4(16) . . ?
F25 C39 F26 99.7(16) . . ?
F252 C39 F262 103.5(14) . . ?
F27 C39 F262 33.6(17) . . ?
F25 C39 F262 134.9(13) . . ?
F26 C39 F262 76.0(16) . . ?
F252 C39 F272 111.7(15) . . ?
F27 C39 F272 73.3(14) . . ?
F25 C39 F272 45.9(12) . . ?
F26 C39 F272 132.8(13) . . ?
F262 C39 F272 105.0(14) . . ?
F252 C39 C25 113.9(9) . . ?
F27 C39 C25 113.0(8) . . ?
F25 C39 C25 112.7(9) . . ?
F26 C39 C25 111.7(11) . . ?
F262 C39 C25 110.4(9) . . ?
F272 C39 C25 111.7(7) . . ?
F30 C40 F28 106.0(5) . . ?
F30 C40 F29 104.2(6) . . ?
F28 C40 F29 105.0(5) . . ?
F30 C40 C27 114.2(4) . . ?
F28 C40 C27 113.7(5) . . ?
F29 C40 C27 112.8(5) . . ?
F32 C41 F33 105.8(5) . . ?
F32 C41 F31 106.8(7) . . ?
F33 C41 F31 104.8(7) . . ?
F32 C41 C31 113.6(6) . . ?
F33 C41 C31 112.1(6) . . ?
F31 C41 C31 113.1(5) . . ?
F352 C42 F34 126.1(18) . . ?
F352 C42 F342 102(2) . . ?
F34 C42 F342 42.0(18) . . ?
F352 C42 F362 109(2) . . ?
F34 C42 F362 58.2(17) . . ?
F342 C42 F362 97(2) . . ?
F352 C42 F36 67(3) . . ?
F34 C42 F36 106(2) . . ?
F342 C42 F36 131.7(13) . . ?
F362 C42 F36 51(2) . . ?
F352 C42 F35 33(3) . . ?
F34 C42 F35 117.7(18) . . ?
F342 C42 F35 79.4(14) . . ?
F362 C42 F35 135.5(15) . . ?
F36 C42 F35 99.4(14) . . ?
F352 C42 C33 118.8(19) . . ?
F34 C42 C33 113.5(8) . . ?
F342 C42 C33 114.6(12) . . ?
F362 C42 C33 113.3(9) . . ?
F36 C42 C33 111.6(8) . . ?
F35 C42 C33 108.2(12) . . ?
F37 C94 C99 117.2(9) . 3_766 ?
F37 C94 C95 124.3(8) . . ?
C99 C94 C95 118.5(7) 3_766 . ?
F38 C95 C96 123.3(10) . . ?
F38 C95 C94 117.8(10) . . ?
C96 C95 C94 118.9(7) . . ?
C97 C96 C95 121.6(8) 3_766 . ?
C97 C96 F39 121.7(9) 3_766 . ?
C95 C96 F39 116.7(9) . . ?
C96 C97 F40 119.3(7) 3_766 . ?
C96 C97 C98 120.8(7) 3_766 . ?
F40 C97 C98 119.9(7) . . ?
C97 C98 F41 119.5(6) . . ?
C97 C98 C99 120.3(6) . . ?
F41 C98 C99 120.2(6) . . ?
C98 C99 F42 119.1(6) . . ?
C98 C99 C94 120.1(7) . 3_766 ?
F42 C99 C94 120.9(6) . 3_766 ?

loop_
_geom_bond_atom_site_label_1
_geom_bond_atom_site_label_2
_geom_bond_distance
_geom_bond_site_symmetry_2
_geom_bond_publ_flag
Cu1 O2 1.908(3) . ?
Cu1 N2 1.919(3) . ?
Cu1 N1 1.934(3) . ?
Cu1 O1 1.935(3) . ?
Cu2 N3 1.911(3) . ?
Cu2 O2 1.911(3) . ?
Cu2 N4 1.917(3) . ?
Cu2 O1 2.028(3) . ?
F1 C1 1.333(5) . ?
F2 C1 1.333(5) . ?
F3 C1 1.340(5) . ?
F4 C5 1.326(5) . ?
F5 C5 1.327(5) . ?
F6 C5 1.341(5) . ?
F7 C35 1.335(5) . ?
F8 C35 1.301(5) . ?
F9 C35 1.303(5) . ?
F10 C36 1.320(5) . ?
F11 C36 1.341(6) . ?
F12 C36 1.325(6) . ?
F13 F132 0.71(3) . ?
F13 C37 1.286(17) . ?
F13 F152 1.55(3) . ?
F14 F142 1.03(2) . ?
F14 C37 1.286(13) . ?
F14 F132 1.45(3) . ?
F15 F152 0.78(4) . ?
F15 C37 1.241(15) . ?
F15 F142 1.43(3) . ?
F16 C38 1.304(6) . ?
F17 C38 1.316(7) . ?
F18 C38 1.299(6) . ?
F19 C18 1.327(5) . ?
F20 C18 1.317(5) . ?
F21 C18 1.335(5) . ?
F22 C22 1.331(5) . ?
F23 C22 1.319(5) . ?
F24 C22 1.331(5) . ?
F25 F272 1.01(3) . ?
F25 C39 1.257(17) . ?
F25 F252 1.43(3) . ?
F26 F252 0.67(4) . ?
F26 C39 1.280(19) . ?
F26 F262 1.58(3) . ?
F27 F262 0.73(4) . ?
F27 C39 1.242(16) . ?
F27 F272 1.53(3) . ?
F28 C40 1.275(6) . ?
F29 C40 1.278(7) . ?
F30 C40 1.272(6) . ?
F31 C41 1.318(9) . ?
F32 C41 1.290(7) . ?
F33 C41 1.313(7) . ?
F34 F342 0.90(4) . ?
F34 F362 1.23(3) . ?
F34 C42 1.242(17) . ?
F35 F352 0.74(6) . ?
F35 C42 1.38(2) . ?
F35 F342 1.70(3) . ?
F36 F362 1.14(5) . ?
F36 C42 1.371(18) . ?
F36 F352 1.39(5) . ?
F37 C94 1.334(8) . ?
F38 C95 1.318(8) . ?
F39 C96 1.351(8) . ?
F40 C97 1.341(8) . ?
F41 C98 1.343(7) . ?
F42 C99 1.351(7) . ?
F132 C37 1.238(16) . ?
F142 C37 1.301(13) . ?
F152 C37 1.267(12) . ?
F252 C39 1.226(14) . ?
F262 C39 1.281(14) . ?
F272 C39 1.323(15) . ?
F342 C42 1.277(19) . ?
F352 C42 1.12(2) . ?
F362 C42 1.30(3) . ?
O1 C7 1.325(4) . ?
N1 C2 1.337(5) . ?
N1 C6 1.418(5) . ?
N2 C4 1.323(5) . ?
N2 C12 1.432(5) . ?
N3 C19 1.325(5) . ?
N3 C23 1.436(5) . ?
N4 C21 1.323(5) . ?
N4 C29 1.434(5) . ?
C1 C2 1.522(5) . ?
C2 C3 1.386(5) . ?
C3 C4 1.394(5) . ?
C4 C5 1.531(6) . ?
C6 C11 1.381(5) . ?
C6 C7 1.421(5) . ?
C7 C8 1.398(5) . ?
C8 C9 1.386(6) . ?
C8 C35 1.496(5) . ?
C9 C10 1.380(6) . ?
C10 C11 1.383(6) . ?
C10 C36 1.494(6) . ?
C12 C17 1.383(5) . ?
C12 C13 1.386(5) . ?
C13 C14 1.383(6) . ?
C14 C15 1.379(6) . ?
C14 C37 1.508(6) . ?
C15 C16 1.385(6) . ?
C16 C17 1.384(6) . ?
C16 C38 1.490(6) . ?
C18 C19 1.518(6) . ?
C19 C20 1.390(5) . ?
C20 C21 1.383(5) . ?
C21 C22 1.530(5) . ?
C23 C28 1.379(5) . ?
C23 C24 1.381(6) . ?
C24 C25 1.380(6) . ?
C25 C26 1.381(6) . ?
C25 C39 1.511(7) . ?
C26 C27 1.379(6) . ?
C27 C28 1.382(5) . ?
C27 C40 1.479(7) . ?
C29 C34 1.375(6) . ?
C29 C30 1.381(6) . ?
C30 C31 1.382(6) . ?
C31 C32 1.354(8) . ?
C31 C41 1.496(8) . ?
C32 C33 1.380(8) . ?
C33 C34 1.396(7) . ?
C33 C42 1.497(9) . ?
C94 C99 1.363(10) 3_766 ?
C94 C95 1.403(11) . ?
C95 C96 1.338(11) . ?
C96 C97 1.321(10) 3_766 ?
C97 C96 1.321(10) 3_766 ?
C97 C98 1.342(9) . ?
C98 C99 1.350(8) . ?
C99 C94 1.363(10) 3_766 ?
